data_2006813
loop_
_publ_author_name
'Hua, Duy H.'
'Chen, Yi'
'Robinson, Paul D.'
'Meyers, Cal Y.'

_publ_section_title
(5a<i>S</i>,7<i>S</i>)-7-Isopropenyl-3-methyl-5a,6,8,9-tetrahydro-1<i>H</i>,7<i>H</i>-pyrano[4,3-<i>b</i>][1]benzopyran-1-one
_journal_issue 12
_journal_name_full 'Acta Crystallographica Section C'
_journal_page_first 1995
_journal_page_last 1997
_journal_paper_doi 10.1107/S0108270197011220
_journal_volume 53
_journal_year 1997
_chemical_formula_moiety 'C16 H18 O3'
_chemical_formula_sum 'C16 H18 O3'
_chemical_formula_weight 258.32
_chemical_name_systematic
;
(5aS,7S)-7-Isopropenyl-3-methyl-1H-5a,6,7,8,9-pentahydro-1-
oxopyrano[4,3-b][1]benzopyran
;
_space_group_IT_number 4
_symmetry_cell_setting monoclinic
_symmetry_space_group_name_Hall 'P 2yb'
_symmetry_space_group_name_H-M 'P 1 21 1'
_cell_angle_alpha 90.00
_cell_angle_beta 95.074(9)
_cell_angle_gamma 90.00
_cell_formula_units_Z 2
_cell_length_a 7.3743(9)
_cell_length_b 6.6684(7)
_cell_length_c 14.1803(11)
_cell_measurement_reflns_used 25
_cell_measurement_temperature 296
_cell_measurement_theta_max 15.00
_cell_measurement_theta_min 12.62
_cell_volume 694.58(12)
_computing_cell_refinement 'MSC/AFC Diffractometer Control Software'
_computing_data_collection
;
MSC/AFC Diffractometer Control Software
(Molecular Structure Corporation, 1996)
;
_computing_data_reduction
;
TEXSAN PROCESS  (Molecular Structure Corporation, 1995)
;
_computing_molecular_graphics 'ORTEP (Johnson, 1965)'
_computing_publication_material
;
TEXSAN, SHELXL93 and PLATON (Spek, 1990)
;
_computing_structure_refinement 'TEXSAN LS and SHELXL93 (Sheldrick, 1993)'
_computing_structure_solution
;
SHELXS86 (Sheldrick, 1985) and TRACOR (Beurskens,
Gould, Slot & Bosman, 1987) in TEXSAN
;
_diffrn_ambient_temperature 296
_diffrn_measurement_device_type 'Rigaku AFC-5S diffractometer'
_diffrn_measurement_method '\w (rate 3\% min^-1^ in \w)'
_diffrn_radiation_monochromator graphite
_diffrn_radiation_source 'X-ray tube'
_diffrn_radiation_type 'Mo K\a'
_diffrn_radiation_wavelength 0.71069
_diffrn_reflns_av_R_equivalents 0.0125
_diffrn_reflns_av_sigmaI/netI 0.0373
_diffrn_reflns_limit_h_max 9
_diffrn_reflns_limit_h_min 0
_diffrn_reflns_limit_k_max 8
_diffrn_reflns_limit_k_min 0
_diffrn_reflns_limit_l_max 18
_diffrn_reflns_limit_l_min -18
_diffrn_reflns_number 1870
_diffrn_reflns_theta_max 27.55
_diffrn_reflns_theta_min 2.77
_diffrn_standards_decay_% -0.1
_diffrn_standards_interval_count 100
_diffrn_standards_number 3
_exptl_absorpt_coefficient_mu 0.084
_exptl_absorpt_correction_type none
_exptl_crystal_colour colorless
_exptl_crystal_density_diffrn 1.235
_exptl_crystal_density_meas ?
_exptl_crystal_description plate
_exptl_crystal_F_000 276
_exptl_crystal_size_max 0.49
_exptl_crystal_size_mid 0.43
_exptl_crystal_size_min 0.11
_refine_diff_density_max 0.135
_refine_diff_density_min -0.141
_refine_ls_abs_structure_details
;
from the known configuration of the (S)-aldehyde substrate.
[Flack (1983) parameter = -1(2).]
;
_refine_ls_abs_structure_Flack -1(2)
_refine_ls_extinction_method none
_refine_ls_goodness_of_fit_all 1.026
_refine_ls_goodness_of_fit_obs 1.128
_refine_ls_hydrogen_treatment constr
_refine_ls_matrix_type full
_refine_ls_number_parameters 174
_refine_ls_number_reflns 1740
_refine_ls_number_restraints 1
_refine_ls_restrained_S_all 1.026
_refine_ls_restrained_S_obs 1.127
_refine_ls_R_factor_all 0.1022
_refine_ls_R_factor_obs .0378
_refine_ls_shift/esd_max 0.000
_refine_ls_shift/esd_mean 0.000
_refine_ls_structure_factor_coef Fsqd
_refine_ls_weighting_details 'w = 1/[\s^2^(Fo^2^)+(0.0385P)^2^+0.1438P] where P=(Fo^2^+2Fc^2^)/3'
_refine_ls_weighting_scheme calc
_refine_ls_wR_factor_all 0.1151
_refine_ls_wR_factor_ref 0.0891
_reflns_number_gt 945
_reflns_number_total 1740
_reflns_threshold_expression I>2\s(I)
_cod_data_source_file fg1352.cif
_cod_data_source_block default
_cod_depositor_comments
;
The following automatic conversions were performed:

'_exptl_crystal_density_meas' value 'not measured' was changed to '?'
- the value is perceived as not measured.

Automatic conversion script
Id: cif_fix_values 3008 2015-01-20 13:52:24Z robertas 
;
_cod_original_sg_symbol_H-M 'P 21'
_cod_database_code 2006813

loop_
_symmetry_equiv_pos_as_xyz
'x, y, z'
'-x, y+1/2, -z'

loop_
_atom_site_aniso_label
_atom_site_aniso_U_11
_atom_site_aniso_U_22
_atom_site_aniso_U_33
_atom_site_aniso_U_12
_atom_site_aniso_U_13
_atom_site_aniso_U_23
C1 .0388(14) .037(2) .067(2) -.002(2) -.0049(13) .006(2)
O2 .0436(10) .0578(14) .0605(12) -.005(2) -.0058(9) .008(2)
C3 .0385(14) .054(2) .064(2) -.007(2) -.0022(13) .013(2)
C4 .0367(14) .063(2) .065(2) -.005(2) -.0058(14) .015(2)
C4A .0442(15) .043(2) .056(2) -.005(2) -.0057(13) .006(2)
O5 .0424(11) .084(2) .0571(12) -.004(2) -.0036(9) .003(2)
C5A .051(2) .050(2) .061(2) -.001(2) -.0006(15) -.006(2)
C6 .047(2) .061(2) .063(2) -.002(2) -.001(2) -.001(2)
C7 .067(2) .064(2) .057(2) .002(2) .004(2) -.012(2)
C8 .057(2) .094(3) .059(2) .006(2) .015(2) -.008(2)
C9 .059(2) .085(3) .077(2) .014(3) .010(2) -.014(3)
C9A .048(2) .049(2) .070(2) .009(2) .0024(15) -.007(2)
C10 .0364(13) .046(2) .075(2) .004(2) -.0050(14) -.002(2)
C10A .0391(14) .038(2) .062(2) .001(2) -.0025(13) -.001(2)
O11 .0387(10) .069(2) .0764(14) -.002(2) -.0122(9) .005(2)
C12 .052(2) .097(4) .068(2) -.010(3) .004(2) .010(3)
C13 .064(2) .096(4) .057(2) -.002(2) .009(2) .006(2)
C14 .118(4) .155(6) .067(3) -.021(4) -.006(3) .011(3)
C15 .125(4) .087(4) .102(3) .017(4) .018(3) .022(4)

loop_
_atom_site_label
_atom_site_fract_x
_atom_site_fract_y
_atom_site_fract_z
_atom_site_U_iso_or_equiv
_atom_site_thermal_displace_type
_atom_site_calc_flag
_atom_site_refinement_flags
_atom_site_occupancy
_atom_site_disorder_group
_atom_site_type_symbol
C1 1.0073(4) .2386(6) 1.0822(2) .0482(7) Uani d . 1 . C
O2 .8805(3) .2447(4) 1.14948(13) .0546(6) Uani d . 1 . O
C3 .6968(4) .2425(7) 1.1241(2) .0527(8) Uani d . 1 . C
C4 .6321(4) .2326(8) 1.0337(2) .0556(8) Uani d . 1 . C
C4a .7553(4) .2249(6) .9629(2) .0485(7) Uani d . 1 . C
O5 .6810(2) .2191(5) .87260(13) .0617(6) Uani d . 1 . O
C5a .7938(4) .1956(6) .7945(2) .0541(9) Uani d . 1 . C
C6 .7267(4) .3486(7) .7201(2) .0577(9) Uani d . 1 . C
C7 .8361(5) .3469(6) .6331(2) .0631(10) Uani d . 1 . C
C8 1.0377(5) .3791(8) .6650(2) .0695(11) Uani d . 1 . C
C9 1.1066(4) .2213(8) .7376(2) .0732(11) Uani d . 1 . C
C9a .9960(4) .2199(7) .8208(2) .0558(8) Uani d . 1 . C
C10 1.0604(4) .2342(7) .9105(2) .0531(8) Uani d . 1 . C
C10a .9390(3) .2316(6) .9852(2) .0465(7) Uani d . 1 . C
O11 1.1662(3) .2418(5) 1.11362(15) .0623(6) Uani d . 1 . O
C12 .5901(4) .2564(9) 1.2077(2) .0725(12) Uani d . 1 . C
C13 .7632(5) .5006(8) .5601(3) .0722(12) Uani d . 1 . C
C14 .6906(6) .4433(11) .4759(3) .114(2) Uani d . 1 . C
C15 .7795(7) .7183(10) .5866(3) .104(2) Uani d . 1 . C
H4 .5072 .2308 1.0173 .067 Uiso calc R 1 . H
H5a .7727 .0613 .7677 .065 Uiso calc R 1 . H
H6a .7338 .4813 .7482 .069 Uiso calc R 1 . H
H6b .5999 .3216 .7001 .069 Uiso calc R 1 . H
H7 .8231 .2139 .6039 .076 Uiso calc R 1 . H
H8a 1.1083 .3718 .6105 .083 Uiso calc R 1 . H
H8b 1.0544 .5116 .6927 .083 Uiso calc R 1 . H
H9a 1.1011 .0901 .7080 .088 Uiso calc R 1 . H
H9b 1.2328 .2490 .7589 .088 Uiso calc R 1 . H
H10 1.1852 .2459 .9258 .064 Uiso calc R 1 . H
H12a .6075 .3863 1.2363 .109 Uiso calc R 1 . H
H12b .6303 .1548 1.2528 .109 Uiso calc R 1 . H
H12c .4633 .2371 1.1882 .109 Uiso calc R 1 . H
H14a .6481 .5387 .4315 .137 Uiso calc R 1 . H
H14b .6819 .3076 .4611 .137 Uiso calc R 1 . H
H15a .9050 .7581 .5894 .156 Uiso calc R 1 . H
H15b .7343 .7385 .6473 .156 Uiso calc R 1 . H
H15c .7096 .7974 .5399 .156 Uiso calc R 1 . H

loop_
_atom_type_symbol
_atom_type_description
_atom_type_scat_dispersion_real
_atom_type_scat_dispersion_imag
_atom_type_scat_source
C C 0.0033 0.0016 'International Tables Vol C Tables 4.2.6.8 and 6.1.1.4'
H H 0.0000 0.0000 'International Tables Vol C Tables 4.2.6.8 and 6.1.1.4'
O O 0.0106 0.0060 'International Tables Vol C Tables 4.2.6.8 and 6.1.1.4'

loop_
_geom_angle_atom_site_label_1
_geom_angle_atom_site_label_2
_geom_angle_atom_site_label_3
_geom_angle
_geom_angle_publ_flag
C3 O2 C1 121.8(2) no
C4a O5 C5a 121.1(2) no
O11 C1 O2 115.6(3) no
O11 C1 C10a 126.9(3) no
O2 C1 C10a 117.4(2) no
C4 C3 O2 121.0(3) no
C4 C3 C12 127.1(3) no
O2 C3 C12 111.8(2) no
C3 C4 C4a 119.3(3) no
O5 C4a C10a 122.2(3) no
O5 C4a C4 116.3(2) yes
C10a C4a C4 121.4(3) no
O5 C5a C9a 114.8(2) yes
O5 C5a C6 106.5(3) no
C9a C5a C6 110.6(3) no
C5a C6 C7 113.1(3) no
C13 C7 C8 112.5(3) no
C13 C7 C6 111.3(3) no
C8 C7 C6 109.1(3) no
C9 C8 C7 111.1(3) no
C10 C9a C9 125.8(3) no
C10 C9a C5a 120.5(3) no
C9 C9a C5a 113.7(3) yes
C9a C9 C8 111.4(3) no
C4a C10a C1 119.0(3) no
C4a C10a C10 119.8(3) no
C1 C10a C10 121.3(2) yes
C9a C10 C10a 120.8(3) no
C9a C10 H10 119.6(2) no
C10a C10 H10 119.6(2) no
C14 C13 C15 121.5(5) no
C14 C13 C7 120.7(5) no
C15 C13 C7 117.8(3) no

loop_
_geom_bond_atom_site_label_1
_geom_bond_atom_site_label_2
_geom_bond_site_symmetry_2
_geom_bond_distance
_geom_bond_publ_flag
O2 C3 . 1.370(3) no
O2 C1 . 1.394(3) no
O5 C4a . 1.348(3) yes
O5 C5a . 1.451(3) yes
O11 C1 . 1.216(3) no
C1 C10a . 1.423(4) yes
C3 C4 . 1.329(4) no
C3 C12 . 1.483(4) no
C4 C4a . 1.414(4) yes
C4a C10a . 1.365(3) no
C5a C9a . 1.513(4) yes
C5a C6 . 1.519(5) no
C6 C7 . 1.533(5) no
C7 C13 . 1.520(6) no
C7 C8 . 1.531(5) no
C8 C9 . 1.527(6) no
C9a C10 . 1.322(4) no
C9a C9 . 1.492(4) yes
C10a C10 . 1.447(4) yes
C13 C14 . 1.321(5) no
C13 C15 . 1.501(8) no

loop_
_geom_torsion_atom_site_label_1
_geom_torsion_atom_site_label_2
_geom_torsion_atom_site_label_3
_geom_torsion_atom_site_label_4
_geom_torsion
_geom_torsion_publ_flag
C3 O2 C1 O11 179.8(4) no
C3 O2 C1 C10a 0.5(6) no
C1 O2 C3 C4 0.6(6) no
C1 O2 C3 C12 -178.2(4) no
O2 C3 C4 C4a -0.2(7) no
C12 C3 C4 C4a 178.5(4) no
C5a O5 C4a C10a 7.4(6) no
C5a O5 C4a C4 -175.3(4) no
C3 C4 C4a O5 -178.7(4) no
C3 C4 C4a C10a -1.4(7) no
C4a O5 C5a C9a -11.5(6) no
C4a O5 C5a C6 -134.3(4) no
O5 C5a C6 C7 178.5(3) no
C9a C5a C6 C7 53.1(4) no
C5a C6 C7 C13 179.4(3) no
C5a C6 C7 C8 -55.8(4) no
C13 C7 C8 C9 -179.5(3) no
C6 C7 C8 C9 56.4(4) no
O5 C5a C9a C10 8.6(6) no
C6 C5a C9a C10 129.2(4) no
O5 C5a C9a C9 -172.6(4) no
C6 C5a C9a C9 -52.0(5) no
C10 C9a C9 C8 -127.2(5) no
C5a C9a C9 C8 54.1(5) no
C7 C8 C9 C9a -56.3(4) no
O5 C4a C10a C1 179.7(4) no
C4 C4a C10a C1 2.5(6) no
O5 C4a C10a C10 0.5(6) no
C4 C4a C10a C10 -176.7(5) no
O11 C1 C10a C4a 178.7(5) no
O2 C1 C10a C4a -2.0(6) no
O11 C1 C10a C10 -2.1(7) no
O2 C1 C10a C10 177.2(4) no
C9 C9a C10 C10a 179.8(4) no
C5a C9a C10 C10a -1.5(7) no
C4a C10a C10 C9a -3.4(7) no
C1 C10a C10 C9a 177.4(4) no
C8 C7 C13 C14 121.8(4) no
C6 C7 C13 C14 -115.4(4) no
C8 C7 C13 C15 -57.3(5) no
C6 C7 C13 C15 65.5(5) no

loop_
_cod_related_entry_id
_cod_related_entry_database
_cod_related_entry_code
1 ChemSpider 8714532
